data_7012118
loop_
_publ_author_name
'Cheng, Deping'
'Khan, Masood A.'
'Houser, Robert P.'

_publ_section_title
;
 Copper(ii) and cobalt(ii) coordination polymers with bridging
 1,2,4,5-benzenetetracarboxylate and N-methylimidazole: coordination
 number-determined sheet topology
;
_journal_issue 24
_journal_name_full 'Journal of the Chemical Society, Dalton Transactions'
_journal_page_first 4555
_journal_paper_doi 10.1039/b207559h
_journal_year 2002
_chemical_formula_sum 'C13 H13 Cu N4 O4'
_chemical_formula_weight 352.81
_chemical_name_systematic
; 
? 
;
_space_group_IT_number 2
_symmetry_cell_setting triclinic
_symmetry_space_group_name_Hall '-P 1'
_symmetry_space_group_name_H-M 'P -1'
_atom_sites_solution_hydrogens geom
_atom_sites_solution_primary direct
_atom_sites_solution_secondary difmap
_audit_creation_method SHELXL-97
_cell_angle_alpha 67.817(12)
_cell_angle_beta 82.839(17)
_cell_angle_gamma 75.60(2)
_cell_formula_units_Z 2
_cell_length_a 8.847(2)
_cell_length_b 8.985(2)
_cell_length_c 10.3302(17)
_cell_measurement_reflns_used 61
_cell_measurement_temperature 295(2)
_cell_measurement_theta_max 17.75
_cell_measurement_theta_min 6.14
_cell_volume 736.0(3)
_computing_cell_refinement 'Bruker XSCANS'
_computing_data_collection 'Bruker XSCANS'
_computing_data_reduction 'Bruker SHELXTL'
_computing_molecular_graphics 'Bruker SHELXTL'
_computing_publication_material 'Bruker SHELXTL'
_computing_structure_refinement 'SHELXL-97 (Sheldrick, 1997)'
_computing_structure_solution 'SHELXS-97 (Sheldrick, 1990)'
_diffrn_ambient_temperature 295(2)
_diffrn_measured_fraction_theta_full 0.964
_diffrn_measured_fraction_theta_max 0.964
_diffrn_measurement_device_type 'Bruker P4'
_diffrn_measurement_method '2\q/\w scans'
_diffrn_radiation_monochromator graphite
_diffrn_radiation_source 'fine-focus sealed tube'
_diffrn_radiation_type MoK\a
_diffrn_radiation_wavelength 0.71073
_diffrn_reflns_av_R_equivalents 0.0306
_diffrn_reflns_av_sigmaI/netI 0.0481
_diffrn_reflns_limit_h_max 11
_diffrn_reflns_limit_h_min -1
_diffrn_reflns_limit_k_max 10
_diffrn_reflns_limit_k_min -10
_diffrn_reflns_limit_l_max 12
_diffrn_reflns_limit_l_min -12
_diffrn_reflns_number 3534
_diffrn_reflns_theta_full 26.50
_diffrn_reflns_theta_max 26.50
_diffrn_reflns_theta_min 2.13
_diffrn_standards_decay_% 3.2
_diffrn_standards_interval_count 97
_diffrn_standards_number 3
_exptl_absorpt_coefficient_mu 1.507
_exptl_absorpt_correction_T_max 0.7318
_exptl_absorpt_correction_T_min 0.5829
_exptl_absorpt_correction_type empirical
_exptl_absorpt_process_details '(North, Phillips & Mathews, 1968)'
_exptl_crystal_colour blue
_exptl_crystal_density_diffrn 1.592
_exptl_crystal_density_method 'not measured'
_exptl_crystal_description priam
_exptl_crystal_F_000 360
_exptl_crystal_size_max 0.48
_exptl_crystal_size_mid 0.32
_exptl_crystal_size_min 0.22
_refine_diff_density_max 0.687
_refine_diff_density_min -0.507
_refine_diff_density_rms 0.087
_refine_ls_extinction_coef 0.005(2)
_refine_ls_extinction_expression Fc^*^=kFc[1+0.001xFc^2^\l^3^/sin(2\q)]^-1/4^
_refine_ls_extinction_method SHELXL
_refine_ls_goodness_of_fit_ref 1.036
_refine_ls_hydrogen_treatment mixed
_refine_ls_matrix_type full
_refine_ls_number_parameters 205
_refine_ls_number_reflns 2934
_refine_ls_number_restraints 0
_refine_ls_restrained_S_all 1.036
_refine_ls_R_factor_all 0.0517
_refine_ls_R_factor_gt 0.0402
_refine_ls_shift/su_max 0.007
_refine_ls_shift/su_mean 0.000
_refine_ls_structure_factor_coef Fsqd
_refine_ls_weighting_details 'calc w=1/[\s^2^(Fo^2^)+(0.0638P)^2^+0.3154P] where P=(Fo^2^+2Fc^2^)/3'
_refine_ls_weighting_scheme calc
_refine_ls_wR_factor_gt 0.1026
_refine_ls_wR_factor_ref 0.1108
_reflns_number_gt 2421
_reflns_number_total 2934
_reflns_threshold_expression >2sigma(I)
_cod_data_source_file b207559h.txt
_cod_data_source_block Compound-2
_cod_depositor_comments
;
The following automatic conversions were performed:
'_symmetry_cell_setting' value 'Triclinic' changed to 'triclinic'
according to '/home/saulius/struct/CIF-dictionaries/cif_core.dic'
dictionary named 'cif_core.dic' version 2.4.1 from 2010-06-29.

Automatic conversion script
Id: cif_fix_enum 1527 2010-12-29 10:47:43Z saulius 
;
_cod_original_sg_symbol_H-M P-1
_cod_database_code 7012118

loop_
_symmetry_equiv_pos_as_xyz
'x, y, z'
'-x, -y, -z'

loop_
_atom_site_label
_atom_site_type_symbol
_atom_site_fract_x
_atom_site_fract_y
_atom_site_fract_z
_atom_site_U_iso_or_equiv
_atom_site_adp_type
_atom_site_occupancy
_atom_site_symmetry_multiplicity
_atom_site_calc_flag
_atom_site_refinement_flags
_atom_site_disorder_assembly
_atom_site_disorder_group
Cu1 Cu 0.0000 0.5000 0.0000 0.02358(11) Uani 1 2 d S . .
Cu2 Cu 0.5000 0.5000 -0.5000 0.02315(11) Uani 1 2 d S . .
O1 O 0.1794(2) 0.3135(2) 0.05839(18) 0.0275(4) Uani 1 1 d . . .
O2 O 0.1480(2) 0.3112(2) -0.15034(19) 0.0331(5) Uani 1 1 d . . .
O3 O 0.4564(2) 0.3859(2) -0.29919(17) 0.0264(4) Uani 1 1 d . . .
O4 O 0.4355(3) 0.1923(2) -0.37727(19) 0.0406(5) Uani 1 1 d . . .
N1 N 0.1459(3) 0.6516(3) -0.0867(3) 0.0368(6) Uani 1 1 d . . .
N2 N 0.3520(3) 0.7417(3) -0.1978(3) 0.0394(6) Uani 1 1 d . . .
N3 N 0.2765(3) 0.5997(3) -0.5330(2) 0.0323(5) Uani 1 1 d . . .
N4 N 0.0280(3) 0.6862(3) -0.4911(3) 0.0396(6) Uani 1 1 d . . .
C1 C 0.2923(3) 0.6111(3) -0.1252(3) 0.0344(6) Uani 1 1 d . . .
H1A H 0.3482 0.5029 -0.1041 0.041 Uiso 1 1 calc R . .
C2 C 0.5084(4) 0.7396(5) -0.2645(4) 0.0576(9) Uani 1 1 d . . .
H2A H 0.5556 0.6306 -0.2631 0.086 Uiso 1 1 calc R . .
H2B H 0.5714 0.7715 -0.2146 0.086 Uiso 1 1 calc R . .
H2C H 0.5005 0.8154 -0.3596 0.086 Uiso 1 1 calc R . .
C3 C 0.2377(4) 0.8757(5) -0.2067(6) 0.0835(17) Uani 1 1 d . . .
H3A H 0.2447 0.9852 -0.2511 0.100 Uiso 1 1 calc R . .
C4 C 0.1118(4) 0.8203(5) -0.1390(6) 0.0886(19) Uani 1 1 d . . .
H4A H 0.0154 0.8867 -0.1290 0.106 Uiso 1 1 calc R . .
C5 C 0.2202(3) 0.2596(3) -0.0420(2) 0.0228(5) Uani 1 1 d . . .
C6 C 0.3669(3) 0.1274(3) -0.0218(2) 0.0204(5) Uani 1 1 d . . .
C7 C 0.4679(3) 0.1163(3) -0.1345(2) 0.0202(5) Uani 1 1 d . . .
C8 C 0.5993(3) -0.0109(3) -0.1110(2) 0.0223(5) Uani 1 1 d . . .
H8A H 0.6665 -0.0185 -0.1861 0.027 Uiso 1 1 calc R . .
C9 C 0.4468(3) 0.2397(3) -0.2823(2) 0.0246(5) Uani 1 1 d . . .
C10 C 0.1672(3) 0.6096(4) -0.4361(3) 0.0374(7) Uani 1 1 d . . .
H10A H 0.1849 0.5681 -0.3408 0.045 Uiso 1 1 calc R . .
C11 C -0.1182(4) 0.7225(6) -0.4155(4) 0.0641(11) Uani 1 1 d . . .
H11A H -0.1095 0.6520 -0.3188 0.096 Uiso 1 1 calc R . .
H11B H -0.2013 0.7041 -0.4550 0.096 Uiso 1 1 calc R . .
H11C H -0.1402 0.8355 -0.4227 0.096 Uiso 1 1 calc R . .
C12 C 0.0479(4) 0.7273(4) -0.6331(3) 0.0474(8) Uani 1 1 d . . .
H12A H -0.0287 0.7808 -0.6994 0.057 Uiso 1 1 calc R . .
C13 C 0.2006(4) 0.6745(4) -0.6569(3) 0.0425(8) Uani 1 1 d . . .
H13A H 0.2481 0.6868 -0.7447 0.051 Uiso 1 1 calc R . .

loop_
_atom_site_aniso_label
_atom_site_aniso_U_11
_atom_site_aniso_U_22
_atom_site_aniso_U_33
_atom_site_aniso_U_23
_atom_site_aniso_U_13
_atom_site_aniso_U_12
Cu1 0.01836(19) 0.01559(19) 0.0288(2) -0.00585(15) 0.00313(15) 0.00490(15)
Cu2 0.0245(2) 0.01796(19) 0.01537(18) 0.00358(15) -0.00138(15) 0.00082(16)
O1 0.0250(8) 0.0209(8) 0.0277(8) -0.0077(7) 0.0005(7) 0.0083(7)
O2 0.0266(9) 0.0329(10) 0.0267(9) -0.0029(8) -0.0062(7) 0.0064(8)
O3 0.0309(9) 0.0175(8) 0.0191(8) 0.0019(6) 0.0003(7) 0.0009(7)
O4 0.0661(14) 0.0297(10) 0.0197(8) -0.0058(7) -0.0069(9) -0.0016(10)
N1 0.0289(11) 0.0225(11) 0.0517(14) -0.0104(10) 0.0061(10) -0.0013(9)
N2 0.0320(11) 0.0397(13) 0.0460(14) -0.0133(11) 0.0053(10) -0.0137(10)
N3 0.0269(11) 0.0312(12) 0.0248(10) 0.0031(9) -0.0049(8) -0.0006(9)
N4 0.0266(11) 0.0426(14) 0.0394(13) -0.0072(11) -0.0034(9) -0.0006(10)
C1 0.0294(13) 0.0311(13) 0.0429(15) -0.0172(11) 0.0058(11) -0.0039(11)
C2 0.0464(17) 0.081(2) 0.064(2) -0.0400(18) 0.0234(15) -0.0367(17)
C3 0.0441(19) 0.0285(18) 0.144(5) 0.003(2) 0.010(2) -0.0098(15)
C4 0.0357(18) 0.0279(17) 0.177(5) -0.019(2) 0.026(2) -0.0047(15)
C5 0.0201(10) 0.0135(10) 0.0245(11) 0.0005(9) 0.0026(9) 0.0012(9)
C6 0.0202(10) 0.0147(10) 0.0174(10) -0.0006(8) -0.0002(8) 0.0032(8)
C7 0.0233(11) 0.0156(10) 0.0139(9) -0.0006(8) 0.0007(8) 0.0013(9)
C8 0.0259(11) 0.0170(10) 0.0148(10) -0.0010(8) 0.0039(8) 0.0018(9)
C9 0.0243(11) 0.0203(11) 0.0172(10) 0.0005(9) 0.0003(9) 0.0041(9)
C10 0.0286(13) 0.0441(16) 0.0261(13) -0.0010(12) -0.0022(10) -0.0022(12)
C11 0.0306(16) 0.090(3) 0.063(2) -0.028(2) -0.0001(15) 0.0012(18)
C12 0.0378(15) 0.0519(19) 0.0409(16) -0.0077(14) -0.0183(13) 0.0042(14)
C13 0.0368(15) 0.0511(18) 0.0261(13) -0.0040(13) -0.0085(11) 0.0017(14)

loop_
_atom_type_symbol
_atom_type_description
_atom_type_scat_dispersion_real
_atom_type_scat_dispersion_imag
_atom_type_scat_source
C C 0.0033 0.0016 'International Tables Vol C Tables 4.2.6.8 and 6.1.1.4'
H H 0.0000 0.0000 'International Tables Vol C Tables 4.2.6.8 and 6.1.1.4'
N N 0.0061 0.0033 'International Tables Vol C Tables 4.2.6.8 and 6.1.1.4'
O O 0.0106 0.0060 'International Tables Vol C Tables 4.2.6.8 and 6.1.1.4'
Cu Cu 0.3201 1.2651 'International Tables Vol C Tables 4.2.6.8 and 6.1.1.4'

loop_
_geom_angle_atom_site_label_1
_geom_angle_atom_site_label_2
_geom_angle_atom_site_label_3
_geom_angle
_geom_angle_site_symmetry_1
_geom_angle_site_symmetry_3
_geom_angle_publ_flag
O1 Cu1 O1 180.0 . 2_565 ?
O1 Cu1 N1 89.66(9) . . ?
O1 Cu1 N1 90.34(9) 2_565 . ?
O1 Cu1 N1 90.34(9) . 2_565 ?
O1 Cu1 N1 89.66(9) 2_565 2_565 ?
N1 Cu1 N1 180.0 . 2_565 ?
N3 Cu2 N3 180.0 . 2_664 ?
N3 Cu2 O3 91.55(8) . . ?
N3 Cu2 O3 88.45(8) 2_664 . ?
N3 Cu2 O3 88.45(8) . 2_664 ?
N3 Cu2 O3 91.55(8) 2_664 2_664 ?
O3 Cu2 O3 180.00(10) . 2_664 ?
C5 O1 Cu1 108.20(14) . . ?
C9 O3 Cu2 107.52(15) . . ?
C1 N1 C4 104.2(3) . . ?
C1 N1 Cu1 126.73(19) . . ?
C4 N1 Cu1 128.4(2) . . ?
C1 N2 C3 106.8(3) . . ?
C1 N2 C2 126.3(3) . . ?
C3 N2 C2 126.8(3) . . ?
C10 N3 C13 105.0(2) . . ?
C10 N3 Cu2 125.71(19) . . ?
C13 N3 Cu2 129.3(2) . . ?
C10 N4 C12 107.2(2) . . ?
C10 N4 C11 126.6(3) . . ?
C12 N4 C11 126.1(3) . . ?
N1 C1 N2 112.5(2) . . ?
C4 C3 N2 106.6(3) . . ?
C3 C4 N1 110.0(3) . . ?
O2 C5 O1 124.0(2) . . ?
O2 C5 C6 120.4(2) . . ?
O1 C5 C6 115.7(2) . . ?
C8 C6 C7 119.2(2) 2_655 . ?
C8 C6 C5 119.4(2) 2_655 . ?
C7 C6 C5 121.33(19) . . ?
C8 C7 C6 119.1(2) . . ?
C8 C7 C9 116.9(2) . . ?
C6 C7 C9 123.9(2) . . ?
C7 C8 C6 121.7(2) . 2_655 ?
O4 C9 O3 125.0(2) . . ?
O4 C9 C7 119.4(2) . . ?
O3 C9 C7 115.2(2) . . ?
N3 C10 N4 111.7(3) . . ?
C13 C12 N4 105.9(3) . . ?
C12 C13 N3 110.2(3) . . ?

loop_
_geom_bond_atom_site_label_1
_geom_bond_atom_site_label_2
_geom_bond_distance
_geom_bond_site_symmetry_2
_geom_bond_publ_flag
Cu1 O1 1.9608(17) . ?
Cu1 O1 1.9608(17) 2_565 ?
Cu1 N1 1.998(2) . ?
Cu1 N1 1.998(2) 2_565 ?
Cu2 N3 1.971(2) . ?
Cu2 N3 1.971(2) 2_664 ?
Cu2 O3 1.9734(16) . ?
Cu2 O3 1.9734(16) 2_664 ?
O1 C5 1.280(3) . ?
O2 C5 1.230(3) . ?
O3 C9 1.282(3) . ?
O4 C9 1.231(3) . ?
N1 C1 1.309(3) . ?
N1 C4 1.369(4) . ?
N2 C1 1.328(4) . ?
N2 C3 1.347(5) . ?
N2 C2 1.466(4) . ?
N3 C10 1.315(4) . ?
N3 C13 1.371(3) . ?
N4 C10 1.330(4) . ?
N4 C12 1.371(4) . ?
N4 C11 1.456(4) . ?
C3 C4 1.340(5) . ?
C5 C6 1.501(3) . ?
C6 C8 1.390(3) 2_655 ?
C6 C7 1.395(3) . ?
C7 C8 1.384(3) . ?
C7 C9 1.512(3) . ?
C8 C6 1.390(3) 2_655 ?
C12 C13 1.340(4) . ?

loop_
_geom_torsion_atom_site_label_1
_geom_torsion_atom_site_label_2
_geom_torsion_atom_site_label_3
_geom_torsion_atom_site_label_4
_geom_torsion
_geom_torsion_site_symmetry_1
_geom_torsion_site_symmetry_2
_geom_torsion_site_symmetry_3
_geom_torsion_site_symmetry_4
_geom_torsion_publ_flag
N1 Cu1 O1 C5 -87.18(17) . . . . ?
N1 Cu1 O1 C5 92.82(17) 2_565 . . . ?
N3 Cu2 O3 C9 95.53(17) . . . . ?
N3 Cu2 O3 C9 -84.47(17) 2_664 . . . ?
O1 Cu1 N1 C1 21.0(3) . . . . ?
O1 Cu1 N1 C1 -159.0(3) 2_565 . . . ?
O1 Cu1 N1 C4 -170.3(4) . . . . ?
O1 Cu1 N1 C4 9.7(4) 2_565 . . . ?
O3 Cu2 N3 C10 16.2(3) . . . . ?
O3 Cu2 N3 C10 -163.8(3) 2_664 . . . ?
O3 Cu2 N3 C13 -164.8(3) . . . . ?
O3 Cu2 N3 C13 15.2(3) 2_664 . . . ?
C4 N1 C1 N2 -0.1(4) . . . . ?
Cu1 N1 C1 N2 170.8(2) . . . . ?
C3 N2 C1 N1 0.2(4) . . . . ?
C2 N2 C1 N1 -175.4(3) . . . . ?
C1 N2 C3 C4 -0.3(6) . . . . ?
C2 N2 C3 C4 175.3(4) . . . . ?
N2 C3 C4 N1 0.2(7) . . . . ?
C1 N1 C4 C3 -0.1(6) . . . . ?
Cu1 N1 C4 C3 -170.8(4) . . . . ?
Cu1 O1 C5 O2 -5.2(3) . . . . ?
Cu1 O1 C5 C6 173.84(16) . . . . ?
O2 C5 C6 C8 -145.2(2) . . . 2_655 ?
O1 C5 C6 C8 35.7(3) . . . 2_655 ?
O2 C5 C6 C7 33.0(4) . . . . ?
O1 C5 C6 C7 -146.2(2) . . . . ?
C8 C6 C7 C8 0.1(4) 2_655 . . . ?
C5 C6 C7 C8 -178.0(2) . . . . ?
C8 C6 C7 C9 -177.4(2) 2_655 . . . ?
C5 C6 C7 C9 4.5(4) . . . . ?
C6 C7 C8 C6 -0.1(4) . . . 2_655 ?
C9 C7 C8 C6 177.5(2) . . . 2_655 ?
Cu2 O3 C9 O4 -13.2(3) . . . . ?
Cu2 O3 C9 C7 160.33(16) . . . . ?
C8 C7 C9 O4 60.3(3) . . . . ?
C6 C7 C9 O4 -122.2(3) . . . . ?
C8 C7 C9 O3 -113.7(3) . . . . ?
C6 C7 C9 O3 63.9(3) . . . . ?
C13 N3 C10 N4 -0.3(4) . . . . ?
Cu2 N3 C10 N4 178.9(2) . . . . ?
C12 N4 C10 N3 0.7(4) . . . . ?
C11 N4 C10 N3 -178.4(3) . . . . ?
C10 N4 C12 C13 -0.8(4) . . . . ?
C11 N4 C12 C13 178.3(4) . . . . ?
N4 C12 C13 N3 0.7(4) . . . . ?
C10 N3 C13 C12 -0.3(4) . . . . ?
Cu2 N3 C13 C12 -179.4(2) . . . . ?
